data_6000077
loop_
_publ_author_name
'Trommer, J.'
'Schneider, M.'
'Worzala, H.'
'Fitch, A. N.'

_publ_section_title
;
 Structure determination of CaH~2~P~2~O~7~ from in situ powder diffraction data
;
_journal_paper_doi 10.4028/www.scientific.net/MSF.321-324.374
_journal_name_full 'Materials Science Forum'
_journal_page_first 374
_journal_page_last 379
_journal_volume 321-324
_journal_year 2000
_chemical_formula_sum 'Ca H2 O7 P2'
_cell_formula_units_Z 4
_space_group_IT_number 15
_symmetry_cell_setting monoclinic
_symmetry_space_group_name_Hall '-C 2yc'
_symmetry_space_group_name_H-M 'C 1 2/c 1'
_space_group_name_H-M_alt 'C 1 2/c 1'
_cell_angle_alpha 90.000
_cell_angle_beta 101.2392(7)
_cell_angle_gamma 90.000
_cell_length_a 7.3276(1)
_cell_length_b 8.1282(1)
_cell_length_c 9.7632(1)
_cell_volume 570.35
_exptl_absorpt_coefficient_mu 0.69
_pd_proc_ls_prof_wR_factor 0.090
_pd_proc_ls_prof_wR_expected 0.061
_refine_ls_R_I_factor 0.065
_cod_database_code 6000077
_cod_struct_determination_method 'powder diffraction'

loop_
_space_group_symop_id
_space_group_symop_operation_xyz
1 x,y,z
2 -x,y,-z+1/2
3 -x,-y,-z
4 x,-y,z+1/2
5 x+1/2,y+1/2,z
6 -x+1/2,y+1/2,-z+1/2
7 -x+1/2,-y+1/2,-z
8 x+1/2,-y+1/2,z+1/2

loop_
_atom_site_label
_atom_site_fract_x
_atom_site_fract_y
_atom_site_fract_z
_atom_site_B_iso_or_equiv
Ca 0 0 0 0.36(6)
P 0.1643(4) 0.3836(3) 0.1899(3) 0.75(6)
O(1) -0.2444(7) 0.0177(8) 0.1221(5) 0.9(1)
O(2) 0.3062(8) 0.3261(6) 0.3248(6) 0.8(2)
O(3) 0.0900(8) 0.2385(7) 0.1027(5) 1.0(1)
O(4) 0 0.4750(9) 0.25 0.8(2)
H 0.284(9) 0.226(9) 0.355(8) 1

loop_
_cod_changelog_entry_id
_cod_changelog_entry_author
_cod_changelog_entry_date
_cod_changelog_entry_text
1 'Saulius Gra\<zulis' 2022-11-24
;Adding coordinates and cell parameter e.s.u. from the original
publication.

Adding symmetry operators, Hall symbol and the ITC spacegroup number
by intepreting the originaly reported space group 'C2/c' as having the
standard setting.

Adding Rwp, Rexp (background excluded), RI and mu values from the paper.
;
